data_1551751
loop_
_publ_author_name
'SELVANAYAGAM, S.'
'SRIDHAR, B.'
'RAVIKUMAR, K.'
'KATHIRAVAN, S.'
'RAGHUNATHAN, R.'

_publ_section_title
;
 Crystal Structure of
 1-(Propa-1,2-dienyl)-1H-benzo(d)imidazole-2-carbaldehyde
;
_journal_name_full 'X-ray Structure Analysis Online'
_journal_page_first 59
_journal_paper_doi 10.2116/xraystruct.26.59
_journal_volume 26
_journal_year 2010
_chemical_formula_moiety 'C11 H8 N2 O'
_chemical_formula_sum 'C11 H8 N2 O'
_chemical_formula_weight 184.19
_chemical_name_systematic
; 
1-(propa-1,2-dienyl)-1H-benzo(d) imidazole-2-carbaldehyde
;
_space_group_IT_number 14
_space_group_name_Hall '-P 2yn'
_space_group_name_H-M_alt 'P 1 21/n 1'
_symmetry_cell_setting monoclinic
_symmetry_space_group_name_Hall '-P 2yn'
_symmetry_space_group_name_H-M 'P 1 21/n 1'
_atom_sites_solution_hydrogens geom
_atom_sites_solution_primary direct
_atom_sites_solution_secondary difmap
_audit_creation_method SHELXL-97
_cell_angle_alpha 90.00
_cell_angle_beta 91.784(4)
_cell_angle_gamma 90.00
_cell_formula_units_Z 4
_cell_length_a 3.9124(8)
_cell_length_b 15.082(3)
_cell_length_c 15.407(3)
_cell_measurement_reflns_used 6208
_cell_measurement_temperature 293(2)
_cell_measurement_theta_max 27.2
_cell_measurement_theta_min 2.1
_cell_volume 908.7(3)
_computing_cell_refinement 'SAINT (Bruker, 2001)'
_computing_data_collection 'SMART (Bruker, 2001)'
_computing_data_reduction SAINT
_computing_molecular_graphics
;
'ORTEP3 (Farrugia, 1997) and PLATON (Spek, 2003)'
;
_computing_publication_material 'SHELXL97 and PARST (Nardelli, 1995)'
_computing_structure_refinement 'SHELXL-97 (Sheldrick, 2008)'
_computing_structure_solution 'SHELXS-97 (Sheldrick, 2008)'
_diffrn_ambient_temperature 293(2)
_diffrn_measured_fraction_theta_full 1.000
_diffrn_measured_fraction_theta_max 0.959
_diffrn_measurement_device 'Bruker SMART APEX CCD area-detector'
_diffrn_measurement_device_type 'Bruker SMART APEX CCD area-detector'
_diffrn_measurement_method '\w scans'
_diffrn_radiation_monochromator graphite
_diffrn_radiation_source 'fine-focus sealed tube'
_diffrn_radiation_type MoK\a
_diffrn_radiation_wavelength 0.71073
_diffrn_reflns_av_R_equivalents 0.0252
_diffrn_reflns_av_sigmaI/netI 0.0201
_diffrn_reflns_limit_h_max 4
_diffrn_reflns_limit_h_min -4
_diffrn_reflns_limit_k_max 19
_diffrn_reflns_limit_k_min -19
_diffrn_reflns_limit_l_max 20
_diffrn_reflns_limit_l_min -20
_diffrn_reflns_number 10174
_diffrn_reflns_theta_full 25.00
_diffrn_reflns_theta_max 27.98
_diffrn_reflns_theta_min 1.89
_diffrn_standards_decay_% 0
_diffrn_standards_number 0
_exptl_absorpt_coefficient_mu 0.089
_exptl_absorpt_correction_type none
_exptl_crystal_colour Colourless
_exptl_crystal_density_diffrn 1.346
_exptl_crystal_density_method 'not measured'
_exptl_crystal_description Block
_exptl_crystal_F_000 384
_exptl_crystal_size_max 0.24
_exptl_crystal_size_mid 0.22
_exptl_crystal_size_min 0.20
_refine_diff_density_max 0.215
_refine_diff_density_min -0.130
_refine_diff_density_rms 0.037
_refine_ls_extinction_method none
_refine_ls_goodness_of_fit_ref 1.013
_refine_ls_hydrogen_treatment mixed
_refine_ls_matrix_type full
_refine_ls_number_parameters 159
_refine_ls_number_reflns 2096
_refine_ls_number_restraints 0
_refine_ls_restrained_S_all 1.013
_refine_ls_R_factor_all 0.0602
_refine_ls_R_factor_gt 0.0451
_refine_ls_shift/su_max <0.001
_refine_ls_shift/su_mean <0.001
_refine_ls_structure_factor_coef Fsqd
_refine_ls_weighting_details 'calc w=1/[\s^2^(Fo^2^)+(0.0820P)^2^+0.0692P] where P=(Fo^2^+2Fc^2^)/3'
_refine_ls_weighting_scheme calc
_refine_ls_wR_factor_gt 0.1210
_refine_ls_wR_factor_ref 0.1325
_reflns_number_gt 1632
_reflns_number_total 2096
_reflns_threshold_expression I>2\s(I)
_cod_data_source_file 26_59_1.cif
_cod_data_source_block ag38m
_cod_depositor_comments
;
The following automatic conversions were performed:

'_symmetry_cell_setting' value 'Monoclinic' changed to 'monoclinic'
according to
/home/andrius/struct/COD-crude-data/automatic-downloads/current/J-STAGE/lib/dictionaries/cif_core.dic
dictionary named 'cif_core.dic' version 2.4.2 from 2011-04-26.

Automatic conversion script
Id: cif_fix_values 6524 2018-11-02 12:15:13Z antanas 
;
_cod_original_sg_symbol_H-M P21/n
_cod_database_code 1551751

loop_
_symmetry_equiv_pos_as_xyz
'x, y, z'
'-x+1/2, y+1/2, -z+1/2'
'-x, -y, -z'
'x-1/2, -y-1/2, z-1/2'

loop_
_atom_site_label
_atom_site_type_symbol
_atom_site_fract_x
_atom_site_fract_y
_atom_site_fract_z
_atom_site_U_iso_or_equiv
_atom_site_adp_type
_atom_site_occupancy
_atom_site_symmetry_multiplicity
_atom_site_calc_flag
N1 N 0.1469(3) 0.08674(7) 0.77069(7) 0.0414(3) Uani 1 1 d
C1 C -0.0119(3) 0.02049(8) 0.72177(9) 0.0406(3) Uani 1 1 d
N2 N -0.0418(3) -0.01501(8) 0.86491(8) 0.0534(3) Uani 1 1 d
C6 C -0.1254(3) -0.04196(9) 0.78152(9) 0.0446(3) Uani 1 1 d
C7 C 0.1190(4) 0.06071(9) 0.85598(9) 0.0473(4) Uani 1 1 d
O1 O 0.4050(4) 0.17745(9) 0.93220(8) 0.0791(4) Uani 1 1 d
C5 C -0.2957(4) -0.11835(10) 0.75302(11) 0.0540(4) Uani 1 1 d
C2 C -0.0686(4) 0.00968(11) 0.63293(9) 0.0530(4) Uani 1 1 d
C3 C -0.2345(5) -0.06641(11) 0.60683(11) 0.0614(4) Uani 1 1 d
C4 C -0.3442(4) -0.13002(10) 0.66539(11) 0.0586(4) Uani 1 1 d
C11 C 0.2515(5) 0.10881(12) 0.93254(10) 0.0626(4) Uani 1 1 d
C8 C 0.3084(4) 0.16482(9) 0.74168(9) 0.0471(3) Uani 1 1 d
C9 C 0.3420(4) 0.18860(9) 0.66159(10) 0.0499(4) Uani 1 1 d
C10 C 0.3953(5) 0.21916(13) 0.58482(12) 0.0678(5) Uani 1 1 d
H2 H 0.008(4) 0.0542(12) 0.5923(12) 0.061(4) Uiso 1 1 d
H5 H -0.379(4) -0.1611(12) 0.7944(12) 0.065(5) Uiso 1 1 d
H8 H 0.395(4) 0.2007(12) 0.7878(12) 0.067(5) Uiso 1 1 d
H4 H -0.461(4) -0.1847(13) 0.6438(12) 0.069(5) Uiso 1 1 d
H11 H 0.211(5) 0.0752(12) 0.9880(14) 0.081(6) Uiso 1 1 d
H3 H -0.282(5) -0.0757(11) 0.5447(13) 0.072(5) Uiso 1 1 d
H10A H 0.232(5) 0.2571(13) 0.5553(13) 0.082(6) Uiso 1 1 d
H11B H 0.613(6) 0.2047(15) 0.5536(15) 0.101(7) Uiso 1 1 d

loop_
_atom_site_aniso_label
_atom_site_aniso_U_11
_atom_site_aniso_U_22
_atom_site_aniso_U_33
_atom_site_aniso_U_23
_atom_site_aniso_U_13
_atom_site_aniso_U_12
N1 0.0486(6) 0.0380(6) 0.0377(6) 0.0005(4) 0.0030(4) 0.0027(5)
C1 0.0431(7) 0.0366(6) 0.0423(7) -0.0011(5) 0.0038(5) 0.0047(5)
N2 0.0642(8) 0.0537(7) 0.0423(7) 0.0067(5) 0.0045(5) -0.0036(6)
C6 0.0475(7) 0.0420(7) 0.0444(7) 0.0031(5) 0.0049(6) 0.0049(6)
C7 0.0541(8) 0.0494(8) 0.0387(7) 0.0022(6) 0.0043(6) 0.0033(6)
O1 0.1071(10) 0.0772(9) 0.0526(7) -0.0117(6) -0.0043(6) -0.0257(7)
C5 0.0551(9) 0.0419(8) 0.0652(10) 0.0073(7) 0.0055(7) -0.0022(6)
C2 0.0653(9) 0.0522(8) 0.0417(8) -0.0007(6) 0.0057(6) -0.0061(7)
C3 0.0731(11) 0.0617(10) 0.0494(9) -0.0121(7) 0.0021(8) -0.0095(8)
C4 0.0610(9) 0.0467(8) 0.0681(11) -0.0096(7) 0.0022(8) -0.0067(7)
C11 0.0792(11) 0.0675(10) 0.0411(8) -0.0023(7) 0.0007(7) -0.0057(9)
C8 0.0559(8) 0.0395(7) 0.0460(8) -0.0009(6) 0.0014(6) -0.0033(6)
C9 0.0523(8) 0.0425(7) 0.0544(8) 0.0048(6) -0.0034(6) -0.0049(6)
C10 0.0735(12) 0.0712(11) 0.0581(10) 0.0203(9) -0.0075(9) -0.0206(9)

loop_
_atom_type_symbol
_atom_type_description
_atom_type_scat_dispersion_real
_atom_type_scat_dispersion_imag
_atom_type_scat_source
C C 0.0033 0.0016 'International Tables Vol C Tables 4.2.6.8 and 6.1.1.4'
H H 0.0000 0.0000 'International Tables Vol C Tables 4.2.6.8 and 6.1.1.4'
N N 0.0061 0.0033 'International Tables Vol C Tables 4.2.6.8 and 6.1.1.4'
O O 0.0106 0.0060 'International Tables Vol C Tables 4.2.6.8 and 6.1.1.4'

loop_
_geom_angle_atom_site_label_1
_geom_angle_atom_site_label_2
_geom_angle_atom_site_label_3
_geom_angle
C7 N1 C1 105.38(11)
C7 N1 C8 125.96(12)
C1 N1 C8 128.66(11)
N1 C1 C2 132.45(12)
N1 C1 C6 105.87(12)
C2 C1 C6 121.68(13)
C7 N2 C6 105.04(11)
N2 C6 C5 129.39(13)
N2 C6 C1 110.13(12)
C5 C6 C1 120.47(13)
N2 C7 N1 113.57(12)
N2 C7 C11 120.32(13)
N1 C7 C11 126.11(14)
C4 C5 C6 117.84(14)
C4 C5 H5 121.6(11)
C6 C5 H5 120.6(11)
C3 C2 C1 116.51(14)
C3 C2 H2 122.8(10)
C1 C2 H2 120.7(10)
C2 C3 C4 122.56(15)
C2 C3 H3 118.7(10)
C4 C3 H3 118.7(10)
C5 C4 C3 120.92(15)
C5 C4 H4 119.0(10)
C3 C4 H4 120.1(11)
O1 C11 C7 126.12(16)
O1 C11 H11 121.9(11)
C7 C11 H11 111.8(11)
C9 C8 N1 126.20(13)
C9 C8 H8 120.7(11)
N1 C8 H8 113.1(11)
C10 C9 C8 173.94(16)
C9 C10 H10A 121.4(12)
C9 C10 H11B 121.3(14)
H10A C10 H11B 117.3(18)

loop_
_geom_bond_atom_site_label_1
_geom_bond_atom_site_label_2
_geom_bond_distance
N1 C7 1.3791(17)
N1 C1 1.3869(16)
N1 C8 1.4153(17)
C1 C2 1.3894(19)
C1 C6 1.3990(19)
N2 C7 1.3131(19)
N2 C6 1.3771(18)
C6 C5 1.395(2)
C7 C11 1.466(2)
O1 C11 1.197(2)
C5 C4 1.369(2)
C5 H5 0.969(18)
C2 C3 1.372(2)
C2 H2 0.972(18)
C3 C4 1.394(2)
C3 H3 0.979(19)
C4 H4 0.995(19)
C11 H11 1.01(2)
C8 C9 1.296(2)
C8 H8 0.948(19)
C9 C10 1.292(2)
C10 H10A 0.96(2)
C10 H11B 1.01(2)

loop_
_geom_hbond_atom_site_label_D
_geom_hbond_atom_site_label_H
_geom_hbond_atom_site_label_A
_geom_hbond_distance_DH
_geom_hbond_distance_HA
_geom_hbond_distance_DA
_geom_hbond_angle_DHA
_geom_hbond_site_symmetry_A
C10 H10A O1 0.96(2) 2.46(2) 3.370(2) 157.7(16) 4_565
C11 H11 N2 1.01(2) 2.55(2) 3.546(2) 169.5(15) 3_557

loop_
_geom_torsion_atom_site_label_1
_geom_torsion_atom_site_label_2
_geom_torsion_atom_site_label_3
_geom_torsion_atom_site_label_4
_geom_torsion
C7 N1 C1 C2 179.22(15)
C8 N1 C1 C2 -1.3(2)
C7 N1 C1 C6 -0.21(13)
C8 N1 C1 C6 179.29(12)
C7 N2 C6 C5 179.39(15)
C7 N2 C6 C1 -0.48(16)
N1 C1 C6 N2 0.43(14)
C2 C1 C6 N2 -179.08(13)
N1 C1 C6 C5 -179.45(12)
C2 C1 C6 C5 1.0(2)
C6 N2 C7 N1 0.35(17)
C6 N2 C7 C11 -179.17(13)
C1 N1 C7 N2 -0.09(16)
C8 N1 C7 N2 -179.61(12)
C1 N1 C7 C11 179.39(14)
C8 N1 C7 C11 -0.1(2)
N2 C6 C5 C4 -179.32(14)
C1 C6 C5 C4 0.5(2)
N1 C1 C2 C3 179.17(14)
C6 C1 C2 C3 -1.5(2)
C1 C2 C3 C4 0.4(3)
C6 C5 C4 C3 -1.6(2)
C2 C3 C4 C5 1.2(3)
N2 C7 C11 O1 179.02(18)
N1 C7 C11 O1 -0.4(3)
C7 N1 C8 C9 178.36(14)
C1 N1 C8 C9 -1.0(2)
